data_7035876
loop_
_publ_author_name
'Zong, Guang-Cai'
'Huo, Jian-Xia'
'Ren, Ning'
'Zhang, Jian-Jun'
'Qi, Xiao-Xia'
'Gao, Jie'
'Geng, Li-Na'
'Wang, Shu-Ping'
'Shi, Shi-Kao'

_publ_section_title
;
 Preparation, characterization and properties of four new trivalent
 lanthanide complexes constructed using 2-bromine-5-methoxybenzoic acid
 and 1,10-phenanthroline.
;
_journal_issue 33
_journal_name_full 'Dalton transactions (Cambridge, England : 2003)'
_journal_page_first 14877
_journal_page_last 14886
_journal_paper_doi 10.1039/c5dt01969a
_journal_volume 44
_journal_year 2015
_chemical_formula_sum 'C72 H52 Br6 Ho2 N4 O18'
_chemical_formula_weight 2070.50
_chemical_name_systematic
; 
 ? 
;
_space_group_IT_number 2
_symmetry_cell_setting triclinic
_symmetry_space_group_name_Hall '-P 1'
_symmetry_space_group_name_H-M 'P -1'
_atom_sites_solution_hydrogens geom
_atom_sites_solution_primary direct
_atom_sites_solution_secondary difmap
_audit_creation_method SHELXL-97
_audit_update_record
;
2015-07-07 deposited with the CCDC.
2015-07-20 downloaded from the CCDC.
;
_cell_angle_alpha 61.6480(10)
_cell_angle_beta 74.2230(10)
_cell_angle_gamma 77.406(2)
_cell_formula_units_Z 1
_cell_length_a 12.3030(11)
_cell_length_b 13.0809(12)
_cell_length_c 13.1291(14)
_cell_measurement_reflns_used 2632
_cell_measurement_temperature 298(2)
_cell_measurement_theta_max 24.863
_cell_measurement_theta_min 2.729
_cell_volume 1779.5(3)
_computing_cell_refinement 'Bruker SMART'
_computing_data_collection 'Bruker SMART'
_computing_data_reduction 'Bruker SAINT'
_computing_molecular_graphics 'Bruker SHELXTL'
_computing_publication_material 'Bruker SHELXTL'
_computing_structure_refinement 'SHELXL-97 (Sheldrick, 1997)'
_computing_structure_solution 'SHELXS-97 (Sheldrick, 1990)'
_diffrn_ambient_temperature 298(2)
_diffrn_measured_fraction_theta_full 0.978
_diffrn_measured_fraction_theta_max 0.978
_diffrn_measurement_device_type 'CCD area detector'
_diffrn_measurement_method 'phi and omega scans'
_diffrn_radiation_monochromator graphite
_diffrn_radiation_source 'fine-focus sealed tube'
_diffrn_radiation_type MoK\a
_diffrn_radiation_wavelength 0.71073
_diffrn_reflns_av_R_equivalents 0.0496
_diffrn_reflns_av_sigmaI/netI 0.1079
_diffrn_reflns_limit_h_max 14
_diffrn_reflns_limit_h_min -12
_diffrn_reflns_limit_k_max 14
_diffrn_reflns_limit_k_min -15
_diffrn_reflns_limit_l_max 15
_diffrn_reflns_limit_l_min -14
_diffrn_reflns_number 8892
_diffrn_reflns_theta_full 25.02
_diffrn_reflns_theta_max 25.02
_diffrn_reflns_theta_min 2.73
_exptl_absorpt_coefficient_mu 5.649
_exptl_absorpt_correction_T_max 0.5271
_exptl_absorpt_correction_T_min 0.2651
_exptl_absorpt_correction_type multi-scan
_exptl_absorpt_process_details sadabs
_exptl_crystal_colour pink
_exptl_crystal_density_diffrn 1.932
_exptl_crystal_density_meas ?
_exptl_crystal_density_method 'not measured'
_exptl_crystal_description Block
_exptl_crystal_F_000 1000
_exptl_crystal_size_max 0.32
_exptl_crystal_size_mid 0.21
_exptl_crystal_size_min 0.13
_refine_diff_density_max 3.285
_refine_diff_density_min -4.478
_refine_diff_density_rms 0.230
_refine_ls_extinction_method none
_refine_ls_goodness_of_fit_ref 1.019
_refine_ls_hydrogen_treatment mixed
_refine_ls_matrix_type full
_refine_ls_number_parameters 463
_refine_ls_number_reflns 6149
_refine_ls_number_restraints 0
_refine_ls_restrained_S_all 1.019
_refine_ls_R_factor_all 0.0961
_refine_ls_R_factor_gt 0.0654
_refine_ls_shift/su_max 0.001
_refine_ls_shift/su_mean 0.000
_refine_ls_structure_factor_coef Fsqd
_refine_ls_weighting_details 'calc w=1/[\s^2^(Fo^2^)+(0.0897P)^2^+0.0000P] where P=(Fo^2^+2Fc^2^)/3'
_refine_ls_weighting_scheme calc
_refine_ls_wR_factor_gt 0.1516
_refine_ls_wR_factor_ref 0.1716
_reflns_number_gt 4363
_reflns_number_total 6149
_reflns_threshold_expression >2sigma(I)
_cod_data_source_file c5dt01969a2.cif
_cod_data_source_block 130922a
_cod_depositor_comments
;
The following automatic conversions were performed:

'_symmetry_cell_setting' value 'Triclinic' changed to 'triclinic'
according to
/usr/data/users/saulius/crontab/automatic-downloads/rss-feeds/RSC/lib/dictionaries/cif_core.dic
dictionary named 'cif_core.dic' version 2.4.2 from 2011-04-26.

'_exptl_crystal_density_meas' value 'none' was changed to '?' - the
value is perceived as not measured.

Automatic conversion script
Id: cif_fix_values 3271 2015-04-21 07:52:19Z andrius 

 Adding full bibliography for 7035874--7035877.cif.
;
_cod_original_sg_symbol_H-M P-1
_cod_database_code 7035876

loop_
_symmetry_equiv_pos_as_xyz
'x, y, z'
'-x, -y, -z'

loop_
_atom_site_label
_atom_site_type_symbol
_atom_site_fract_x
_atom_site_fract_y
_atom_site_fract_z
_atom_site_U_iso_or_equiv
_atom_site_adp_type
_atom_site_occupancy
_atom_site_symmetry_multiplicity
_atom_site_calc_flag
_atom_site_refinement_flags
Ho1 Ho 0.58682(4) 0.35384(4) 0.60645(4) 0.02434(18) Uani 1 1 d .
Br1 Br 0.54898(12) 0.15411(13) 0.38264(14) 0.0610(4) Uani 1 1 d .
Br2 Br 0.81987(12) 0.69738(12) 0.27983(12) 0.0548(4) Uani 1 1 d .
Br3 Br 0.88205(11) 0.21117(12) 0.87650(12) 0.0522(4) Uani 1 1 d .
N1 N 0.5437(8) 0.3183(8) 0.8214(8) 0.040(2) Uani 1 1 d .
N2 N 0.4741(8) 0.1834(8) 0.7531(8) 0.038(2) Uani 1 1 d .
O1 O 0.4939(6) 0.3204(6) 0.4952(6) 0.0338(17) Uani 1 1 d .
O2 O 0.3756(6) 0.4756(6) 0.4078(6) 0.0331(17) Uani 1 1 d .
O3 O 0.0453(7) 0.2914(8) 0.4326(8) 0.057(2) Uani 1 1 d .
O4 O 0.5888(6) 0.5461(6) 0.3761(6) 0.0335(17) Uani 1 1 d .
O5 O 0.7209(6) 0.3997(7) 0.4253(6) 0.0375(18) Uani 1 1 d .
O6 O 0.7914(9) 0.4791(8) -0.0229(8) 0.066(3) Uani 1 1 d .
O7 O 0.7659(6) 0.3062(7) 0.6682(7) 0.0390(19) Uani 1 1 d .
O8 O 0.7090(6) 0.1749(6) 0.6426(7) 0.0377(19) Uani 1 1 d .
O9 O 1.0478(8) -0.1029(9) 0.6347(9) 0.068(3) Uani 1 1 d .
C1 C 0.4117(9) 0.3694(9) 0.4441(9) 0.028(2) Uani 1 1 d .
C2 C 0.3462(9) 0.2939(9) 0.4290(9) 0.031(2) Uani 1 1 d .
C3 C 0.3903(9) 0.1985(10) 0.4095(10) 0.034(3) Uani 1 1 d .
C4 C 0.3163(11) 0.1327(10) 0.4052(11) 0.043(3) Uani 1 1 d .
H4 H 0.3464 0.0661 0.3944 0.052 Uiso 1 1 calc R
C5 C 0.2049(11) 0.1628(11) 0.4161(11) 0.050(3) Uani 1 1 d .
H5 H 0.1577 0.1164 0.4158 0.060 Uiso 1 1 calc R
C6 C 0.1597(10) 0.2652(10) 0.4279(10) 0.040(3) Uani 1 1 d .
C7 C 0.2294(9) 0.3289(10) 0.4349(9) 0.034(3) Uani 1 1 d .
H7 H 0.1989 0.3965 0.4437 0.040 Uiso 1 1 calc R
C8 C -0.0037(10) 0.3897(13) 0.4501(14) 0.065(4) Uani 1 1 d .
H8A H 0.0035 0.3771 0.5263 0.098 Uiso 1 1 calc R
H8B H -0.0826 0.4036 0.4458 0.098 Uiso 1 1 calc R
H8C H 0.0343 0.4562 0.3901 0.098 Uiso 1 1 calc R
C9 C 0.6820(9) 0.4929(10) 0.3504(9) 0.031(2) Uani 1 1 d .
C10 C 0.7473(9) 0.5402(10) 0.2260(10) 0.036(3) Uani 1 1 d .
C11 C 0.8108(10) 0.6316(10) 0.1812(10) 0.038(3) Uani 1 1 d .
C12 C 0.8682(12) 0.6764(12) 0.0661(11) 0.054(3) Uani 1 1 d .
H12 H 0.9090 0.7401 0.0358 0.065 Uiso 1 1 calc R
C13 C 0.8644(12) 0.6264(12) -0.0032(11) 0.055(4) Uani 1 1 d .
H13 H 0.9046 0.6551 -0.0807 0.066 Uiso 1 1 calc R
C14 C 0.8018(12) 0.5338(12) 0.0403(11) 0.051(3) Uani 1 1 d .
C15 C 0.7437(10) 0.4895(11) 0.1564(10) 0.042(3) Uani 1 1 d .
H15 H 0.7025 0.4260 0.1870 0.051 Uiso 1 1 calc R
C16 C 0.8471(16) 0.5222(15) -0.1423(13) 0.090(6) Uani 1 1 d .
H16A H 0.8253 0.6045 -0.1825 0.135 Uiso 1 1 calc R
H16B H 0.8262 0.4828 -0.1788 0.135 Uiso 1 1 calc R
H16C H 0.9278 0.5086 -0.1468 0.135 Uiso 1 1 calc R
C17 C 0.7782(9) 0.2084(10) 0.6705(9) 0.034(3) Uani 1 1 d .
C18 C 0.8800(9) 0.1242(10) 0.7119(10) 0.038(3) Uani 1 1 d .
C19 C 0.9212(10) 0.0473(10) 0.6628(11) 0.045(3) Uani 1 1 d .
H19 H 0.8847 0.0503 0.6079 0.053 Uiso 1 1 calc R
C20 C 1.0149(10) -0.0346(11) 0.6915(12) 0.050(3) Uani 1 1 d .
C21 C 1.0676(12) -0.0393(12) 0.7765(13) 0.060(4) Uani 1 1 d .
H21 H 1.1303 -0.0932 0.7981 0.072 Uiso 1 1 calc R
C22 C 1.0268(11) 0.0355(12) 0.8274(12) 0.054(3) Uani 1 1 d .
H22 H 1.0604 0.0306 0.8852 0.064 Uiso 1 1 calc R
C23 C 0.9359(9) 0.1179(10) 0.7931(10) 0.039(3) Uani 1 1 d .
C24 C 1.1340(15) -0.1959(14) 0.6668(17) 0.092(6) Uani 1 1 d .
H24A H 1.2055 -0.1654 0.6450 0.137 Uiso 1 1 calc R
H24B H 1.1380 -0.2422 0.6266 0.137 Uiso 1 1 calc R
H24C H 1.1175 -0.2436 0.7505 0.137 Uiso 1 1 calc R
C25 C 0.5853(12) 0.3801(11) 0.8550(11) 0.050(3) Uani 1 1 d .
H25 H 0.6377 0.4318 0.8006 0.061 Uiso 1 1 calc R
C26 C 0.5524(13) 0.3701(13) 0.9710(12) 0.062(4) Uani 1 1 d .
H26 H 0.5803 0.4162 0.9925 0.075 Uiso 1 1 calc R
C27 C 0.4796(13) 0.2918(13) 1.0494(12) 0.064(4) Uani 1 1 d .
H27 H 0.4583 0.2840 1.1261 0.077 Uiso 1 1 calc R
C28 C 0.4352(12) 0.2231(12) 1.0215(11) 0.057(4) Uani 1 1 d .
C29 C 0.4749(11) 0.2381(11) 0.9011(10) 0.047(3) Uani 1 1 d .
C30 C 0.4365(10) 0.1667(10) 0.8669(10) 0.043(3) Uani 1 1 d .
C31 C 0.3664(12) 0.0786(12) 0.9503(12) 0.057(4) Uani 1 1 d .
C32 C 0.3412(12) 0.0065(12) 0.9156(13) 0.063(4) Uani 1 1 d .
H32 H 0.2981 -0.0545 0.9699 0.076 Uiso 1 1 calc R
C33 C 0.3778(11) 0.0211(11) 0.8024(13) 0.057(4) Uani 1 1 d .
H33 H 0.3590 -0.0279 0.7781 0.068 Uiso 1 1 calc R
C34 C 0.4445(10) 0.1120(10) 0.7238(11) 0.045(3) Uani 1 1 d .
H34 H 0.4694 0.1225 0.6463 0.054 Uiso 1 1 calc R
C35 C 0.3670(13) 0.1345(14) 1.0993(13) 0.069(4) Uani 1 1 d .
H35 H 0.3436 0.1226 1.1774 0.083 Uiso 1 1 calc R
C36 C 0.3336(13) 0.0656(13) 1.0671(13) 0.072(5) Uani 1 1 d .
H36 H 0.2877 0.0076 1.1229 0.086 Uiso 1 1 calc R

loop_
_atom_site_aniso_label
_atom_site_aniso_U_11
_atom_site_aniso_U_22
_atom_site_aniso_U_33
_atom_site_aniso_U_23
_atom_site_aniso_U_13
_atom_site_aniso_U_12
Ho1 0.0231(3) 0.0271(3) 0.0190(3) -0.0067(2) -0.00586(19) -0.00143(19)
Br1 0.0500(9) 0.0732(10) 0.0744(11) -0.0511(9) -0.0170(7) 0.0158(7)
Br2 0.0564(9) 0.0659(9) 0.0501(8) -0.0306(7) -0.0015(7) -0.0214(7)
Br3 0.0541(8) 0.0607(9) 0.0483(8) -0.0259(7) -0.0203(7) -0.0009(7)
N1 0.048(6) 0.051(6) 0.023(5) -0.019(5) -0.006(5) -0.005(5)
N2 0.039(6) 0.036(6) 0.029(5) -0.011(5) -0.001(4) -0.002(4)
O1 0.035(4) 0.043(5) 0.028(4) -0.015(4) -0.013(4) -0.006(4)
O2 0.037(4) 0.027(4) 0.034(4) -0.009(3) -0.012(4) -0.005(3)
O3 0.041(5) 0.066(6) 0.064(7) -0.024(5) -0.018(5) -0.010(5)
O4 0.022(4) 0.045(5) 0.035(4) -0.022(4) -0.002(3) -0.001(3)
O5 0.033(4) 0.047(5) 0.020(4) -0.010(4) 0.000(3) 0.002(4)
O6 0.091(8) 0.080(7) 0.028(5) -0.028(5) 0.000(5) -0.013(6)
O7 0.041(5) 0.038(5) 0.039(5) -0.016(4) -0.016(4) 0.004(4)
O8 0.035(4) 0.033(4) 0.039(5) -0.008(4) -0.016(4) -0.001(3)
O9 0.058(6) 0.066(7) 0.083(8) -0.039(6) -0.030(6) 0.025(5)
C1 0.027(6) 0.036(6) 0.021(6) -0.014(5) -0.002(5) -0.005(5)
C2 0.038(6) 0.036(6) 0.024(6) -0.018(5) -0.006(5) -0.005(5)
C3 0.036(6) 0.040(7) 0.029(6) -0.017(5) -0.010(5) 0.001(5)
C4 0.059(9) 0.037(7) 0.045(8) -0.024(6) -0.015(6) -0.005(6)
C5 0.058(9) 0.052(8) 0.049(8) -0.020(7) -0.020(7) -0.018(7)
C6 0.037(7) 0.045(7) 0.039(7) -0.017(6) -0.013(6) -0.005(6)
C7 0.032(6) 0.040(7) 0.031(6) -0.016(5) -0.008(5) -0.006(5)
C8 0.028(7) 0.074(11) 0.076(11) -0.018(9) -0.015(7) -0.002(7)
C9 0.027(6) 0.041(7) 0.025(6) -0.012(5) -0.010(5) -0.003(5)
C10 0.028(6) 0.049(7) 0.025(6) -0.012(6) -0.008(5) -0.001(5)
C11 0.037(7) 0.046(7) 0.028(6) -0.015(6) -0.004(5) -0.005(6)
C12 0.058(9) 0.054(8) 0.035(8) -0.009(6) 0.004(7) -0.016(7)
C13 0.059(9) 0.064(9) 0.028(7) -0.013(7) 0.003(6) -0.011(7)
C14 0.061(9) 0.060(9) 0.032(7) -0.023(7) -0.009(6) -0.001(7)
C15 0.046(7) 0.047(7) 0.030(7) -0.015(6) -0.004(6) -0.006(6)
C16 0.127(16) 0.098(14) 0.040(9) -0.032(9) -0.001(10) -0.018(12)
C17 0.034(6) 0.040(7) 0.025(6) -0.011(5) -0.008(5) -0.004(5)
C18 0.032(6) 0.040(7) 0.038(7) -0.014(6) -0.013(5) 0.002(5)
C19 0.038(7) 0.046(7) 0.050(8) -0.022(6) -0.021(6) 0.010(6)
C20 0.039(7) 0.050(8) 0.061(9) -0.026(7) -0.020(7) 0.010(6)
C21 0.046(8) 0.056(9) 0.067(10) -0.018(8) -0.029(8) 0.017(7)
C22 0.049(8) 0.058(9) 0.053(9) -0.023(7) -0.024(7) 0.009(7)
C23 0.032(6) 0.046(7) 0.040(7) -0.017(6) -0.013(5) 0.000(5)
C24 0.094(13) 0.069(11) 0.111(16) -0.050(11) -0.035(12) 0.038(10)
C25 0.062(9) 0.056(8) 0.029(7) -0.015(6) -0.011(6) -0.004(7)
C26 0.079(11) 0.076(10) 0.036(8) -0.030(8) -0.015(8) 0.000(9)
C27 0.074(11) 0.073(11) 0.031(8) -0.019(8) -0.006(8) 0.007(9)
C28 0.060(9) 0.062(9) 0.027(7) -0.014(7) 0.003(7) 0.005(8)
C29 0.049(8) 0.053(8) 0.024(7) -0.008(6) -0.001(6) -0.004(6)
C30 0.046(8) 0.040(7) 0.031(7) -0.010(6) 0.000(6) -0.004(6)
C31 0.053(9) 0.052(9) 0.043(8) -0.008(7) 0.003(7) -0.010(7)
C32 0.055(9) 0.043(8) 0.053(10) 0.000(7) 0.012(8) -0.012(7)
C33 0.052(8) 0.041(8) 0.059(10) -0.008(7) 0.000(7) -0.018(6)
C34 0.049(8) 0.036(7) 0.039(7) -0.010(6) -0.002(6) -0.008(6)
C35 0.073(11) 0.066(10) 0.034(8) -0.006(8) 0.007(8) -0.001(9)
C36 0.062(10) 0.060(10) 0.046(10) 0.004(8) 0.010(8) -0.008(8)

loop_
_atom_type_symbol
_atom_type_description
_atom_type_scat_dispersion_real
_atom_type_scat_dispersion_imag
_atom_type_scat_source
C C 0.0033 0.0016 'International Tables Vol C Tables 4.2.6.8 and 6.1.1.4'
H H 0.0000 0.0000 'International Tables Vol C Tables 4.2.6.8 and 6.1.1.4'
O O 0.0106 0.0060 'International Tables Vol C Tables 4.2.6.8 and 6.1.1.4'
N N 0.0061 0.0033 'International Tables Vol C Tables 4.2.6.8 and 6.1.1.4'
Br Br -0.2901 2.4595 'International Tables Vol C Tables 4.2.6.8 and 6.1.1.4'
Ho Ho -0.2175 4.6783 'International Tables Vol C Tables 4.2.6.8 and 6.1.1.4'

loop_
_geom_angle_atom_site_label_1
_geom_angle_atom_site_label_2
_geom_angle_atom_site_label_3
_geom_angle
_geom_angle_site_symmetry_1
_geom_angle_site_symmetry_3
O4 Ho1 O2 76.4(2) 2_666 2_666
O4 Ho1 O1 76.1(2) 2_666 .
O2 Ho1 O1 130.9(2) 2_666 .
O4 Ho1 O5 124.1(3) 2_666 .
O2 Ho1 O5 85.2(3) 2_666 .
O1 Ho1 O5 77.7(3) . .
O4 Ho1 O8 151.5(3) 2_666 .
O2 Ho1 O8 128.6(2) 2_666 .
O1 Ho1 O8 91.7(2) . .
O5 Ho1 O8 76.7(3) . .
O4 Ho1 O7 142.6(2) 2_666 .
O2 Ho1 O7 75.4(3) 2_666 .
O1 Ho1 O7 141.3(3) . .
O5 Ho1 O7 77.2(3) . .
O8 Ho1 O7 54.0(2) . .
O4 Ho1 N2 81.0(3) 2_666 .
O2 Ho1 N2 138.2(3) 2_666 .
O1 Ho1 N2 74.8(3) . .
O5 Ho1 N2 136.2(3) . .
O8 Ho1 N2 70.9(3) . .
O7 Ho1 N2 104.9(3) . .
O4 Ho1 N1 77.5(3) 2_666 .
O2 Ho1 N1 77.1(3) 2_666 .
O1 Ho1 N1 133.6(3) . .
O5 Ho1 N1 148.1(3) . .
O8 Ho1 N1 93.8(3) . .
O7 Ho1 N1 72.8(3) . .
N2 Ho1 N1 63.9(3) . .
O4 Ho1 O4 76.4(3) 2_666 .
O2 Ho1 O4 66.3(2) 2_666 .
O1 Ho1 O4 68.1(2) . .
O5 Ho1 O4 48.0(2) . .
O8 Ho1 O4 123.3(2) . .
O7 Ho1 O4 113.0(2) . .
N2 Ho1 O4 140.1(3) . .
N1 Ho1 O4 138.9(3) . .
C25 N1 C29 119.2(10) . .
C25 N1 Ho1 121.6(8) . .
C29 N1 Ho1 119.2(8) . .
C34 N2 C30 117.2(10) . .
C34 N2 Ho1 123.1(8) . .
C30 N2 Ho1 119.7(7) . .
C1 O1 Ho1 136.5(7) . .
C1 O2 Ho1 141.4(6) . 2_666
C6 O3 C8 116.3(9) . .
C9 O4 Ho1 170.2(7) . 2_666
C9 O4 Ho1 83.2(6) . .
Ho1 O4 Ho1 103.6(3) 2_666 .
C9 O5 Ho1 107.0(7) . .
C14 O6 C16 117.6(12) . .
C17 O7 Ho1 91.4(6) . .
C17 O8 Ho1 91.7(6) . .
C20 O9 C24 120.7(11) . .
O1 C1 O2 125.7(9) . .
O1 C1 C2 117.7(10) . .
O2 C1 C2 116.6(9) . .
C3 C2 C7 118.7(10) . .
C3 C2 C1 126.1(10) . .
C7 C2 C1 115.2(9) . .
C2 C3 C4 119.1(10) . .
C2 C3 Br1 122.0(8) . .
C4 C3 Br1 118.9(8) . .
C5 C4 C3 122.1(11) . .
C5 C4 H4 118.9 . .
C3 C4 H4 118.9 . .
C4 C5 C6 119.2(11) . .
C4 C5 H5 120.4 . .
C6 C5 H5 120.4 . .
C7 C6 O3 125.7(11) . .
C7 C6 C5 119.7(11) . .
O3 C6 C5 114.6(10) . .
C6 C7 C2 121.0(10) . .
C6 C7 H7 119.5 . .
C2 C7 H7 119.5 . .
O3 C8 H8A 109.5 . .
O3 C8 H8B 109.5 . .
H8A C8 H8B 109.5 . .
O3 C8 H8C 109.5 . .
H8A C8 H8C 109.5 . .
H8B C8 H8C 109.5 . .
O5 C9 O4 121.8(10) . .
O5 C9 C10 118.5(10) . .
O4 C9 C10 119.7(10) . .
C11 C10 C15 119.8(11) . .
C11 C10 C9 121.4(10) . .
C15 C10 C9 118.8(10) . .
C10 C11 C12 121.0(11) . .
C10 C11 Br2 119.5(8) . .
C12 C11 Br2 119.4(9) . .
C13 C12 C11 119.2(12) . .
C13 C12 H12 120.4 . .
C11 C12 H12 120.4 . .
C12 C13 C14 120.7(12) . .
C12 C13 H13 119.7 . .
C14 C13 H13 119.7 . .
O6 C14 C13 125.0(12) . .
O6 C14 C15 115.4(12) . .
C13 C14 C15 119.7(11) . .
C10 C15 C14 119.6(12) . .
C10 C15 H15 120.2 . .
C14 C15 H15 120.2 . .
O6 C16 H16A 109.5 . .
O6 C16 H16B 109.5 . .
H16A C16 H16B 109.5 . .
O6 C16 H16C 109.5 . .
H16A C16 H16C 109.5 . .
H16B C16 H16C 109.5 . .
O8 C17 O7 122.9(10) . .
O8 C17 C18 117.8(10) . .
O7 C17 C18 119.3(10) . .
C19 C18 C23 117.3(10) . .
C19 C18 C17 116.5(10) . .
C23 C18 C17 126.2(10) . .
C18 C19 C20 123.1(11) . .
C18 C19 H19 118.5 . .
C20 C19 H19 118.5 . .
O9 C20 C19 116.9(11) . .
O9 C20 C21 125.6(11) . .
C19 C20 C21 117.5(12) . .
C22 C21 C20 120.2(12) . .
C22 C21 H21 119.9 . .
C20 C21 H21 119.9 . .
C21 C22 C23 120.1(12) . .
C21 C22 H22 120.0 . .
C23 C22 H22 120.0 . .
C22 C23 C18 121.7(11) . .
C22 C23 Br3 116.0(9) . .
C18 C23 Br3 121.9(9) . .
O9 C24 H24A 109.5 . .
O9 C24 H24B 109.5 . .
H24A C24 H24B 109.5 . .
O9 C24 H24C 109.5 . .
H24A C24 H24C 109.5 . .
H24B C24 H24C 109.5 . .
N1 C25 C26 122.1(13) . .
N1 C25 H25 119.0 . .
C26 C25 H25 119.0 . .
C27 C26 C25 117.9(14) . .
C27 C26 H26 121.0 . .
C25 C26 H26 121.0 . .
C26 C27 C28 123.1(13) . .
C26 C27 H27 118.4 . .
C28 C27 H27 118.4 . .
C27 C28 C35 126.3(14) . .
C27 C28 C29 115.1(13) . .
C35 C28 C29 118.2(14) . .
N1 C29 C30 119.2(11) . .
N1 C29 C28 122.3(12) . .
C30 C29 C28 118.5(12) . .
N2 C30 C31 122.2(12) . .
N2 C30 C29 117.3(10) . .
C31 C30 C29 120.4(12) . .
C32 C31 C36 123.6(14) . .
C32 C31 C30 117.8(13) . .
C36 C31 C30 118.5(14) . .
C31 C32 C33 121.1(12) . .
C31 C32 H32 119.4 . .
C33 C32 H32 119.4 . .
C32 C33 C34 117.9(13) . .
C32 C33 H33 121.0 . .
C34 C33 H33 121.0 . .
N2 C34 C33 123.7(13) . .
N2 C34 H34 118.1 . .
C33 C34 H34 118.1 . .
C36 C35 C28 122.9(14) . .
C36 C35 H35 118.6 . .
C28 C35 H35 118.6 . .
C35 C36 C31 121.5(14) . .
C35 C36 H36 119.3 . .
C31 C36 H36 119.3 . .

loop_
_geom_bond_atom_site_label_1
_geom_bond_atom_site_label_2
_geom_bond_distance
_geom_bond_site_symmetry_2
Ho1 O4 2.284(7) 2_666
Ho1 O2 2.287(7) 2_666
Ho1 O1 2.316(6) .
Ho1 O5 2.383(7) .
Ho1 O8 2.400(7) .
Ho1 O7 2.406(7) .
Ho1 N2 2.534(9) .
Ho1 N1 2.552(9) .
Ho1 O4 2.869(7) .
Br1 C3 1.897(11) .
Br2 C11 1.899(11) .
Br3 C23 1.910(12) .
N1 C25 1.323(14) .
N1 C29 1.333(15) .
N2 C34 1.310(14) .
N2 C30 1.361(14) .
O1 C1 1.249(12) .
O2 C1 1.255(12) .
O2 Ho1 2.287(7) 2_666
O3 C6 1.366(14) .
O3 C8 1.391(15) .
O4 C9 1.256(12) .
O4 Ho1 2.284(7) 2_666
O5 C9 1.243(12) .
O6 C14 1.371(14) .
O6 C16 1.410(17) .
O7 C17 1.243(12) .
O8 C17 1.239(12) .
O9 C20 1.353(15) .
O9 C24 1.406(16) .
C1 C2 1.511(13) .
C2 C3 1.360(14) .
C2 C7 1.403(15) .
C3 C4 1.410(15) .
C4 C5 1.328(17) .
C4 H4 0.9300 .
C5 C6 1.397(16) .
C5 H5 0.9300 .
C6 C7 1.365(14) .
C7 H7 0.9300 .
C8 H8A 0.9600 .
C8 H8B 0.9600 .
C8 H8C 0.9600 .
C9 C10 1.496(15) .
C10 C11 1.370(15) .
C10 C15 1.373(15) .
C11 C12 1.373(17) .
C12 C13 1.364(17) .
C12 H12 0.9300 .
C13 C14 1.378(18) .
C13 H13 0.9300 .
C14 C15 1.386(17) .
C15 H15 0.9300 .
C16 H16A 0.9600 .
C16 H16B 0.9600 .
C16 H16C 0.9600 .
C17 C18 1.509(15) .
C18 C19 1.378(16) .
C18 C23 1.381(15) .
C19 C20 1.390(16) .
C19 H19 0.9300 .
C20 C21 1.406(18) .
C21 C22 1.372(18) .
C21 H21 0.9300 .
C22 C23 1.379(16) .
C22 H22 0.9300 .
C24 H24A 0.9600 .
C24 H24B 0.9600 .
C24 H24C 0.9600 .
C25 C26 1.414(17) .
C25 H25 0.9300 .
C26 C27 1.34(2) .
C26 H26 0.9300 .
C27 C28 1.369(19) .
C27 H27 0.9300 .
C28 C35 1.387(19) .
C28 C29 1.450(16) .
C29 C30 1.415(17) .
C30 C31 1.411(17) .
C31 C32 1.344(19) .
C31 C36 1.41(2) .
C32 C33 1.361(19) .
C32 H32 0.9300 .
C33 C34 1.398(16) .
C33 H33 0.9300 .
C34 H34 0.9300 .
C35 C36 1.33(2) .
C35 H35 0.9300 .
C36 H36 0.9300 .

loop_
_geom_torsion_atom_site_label_1
_geom_torsion_atom_site_label_2
_geom_torsion_atom_site_label_3
_geom_torsion_atom_site_label_4
_geom_torsion
_geom_torsion_site_symmetry_1
_geom_torsion_site_symmetry_4
O4 Ho1 N1 C25 -98.9(10) 2_666 .
O2 Ho1 N1 C25 -20.2(9) 2_666 .
O1 Ho1 N1 C25 -155.3(8) . .
O5 Ho1 N1 C25 37.9(12) . .
O8 Ho1 N1 C25 108.6(9) . .
O7 Ho1 N1 C25 58.3(9) . .
N2 Ho1 N1 C25 175.2(10) . .
O4 Ho1 N1 C25 -47.3(11) . .
O4 Ho1 N1 C29 79.0(9) 2_666 .
O2 Ho1 N1 C29 157.7(10) 2_666 .
O1 Ho1 N1 C29 22.5(11) . .
O5 Ho1 N1 C29 -144.2(8) . .
O8 Ho1 N1 C29 -73.5(9) . .
O7 Ho1 N1 C29 -123.8(9) . .
N2 Ho1 N1 C29 -7.0(9) . .
O4 Ho1 N1 C29 130.6(8) . .
O4 Ho1 N2 C34 103.6(9) 2_666 .
O2 Ho1 N2 C34 161.3(8) 2_666 .
O1 Ho1 N2 C34 25.7(9) . .
O5 Ho1 N2 C34 -27.2(11) . .
O8 Ho1 N2 C34 -71.6(9) . .
O7 Ho1 N2 C34 -114.2(9) . .
N1 Ho1 N2 C34 -176.0(10) . .
O4 Ho1 N2 C34 47.8(11) . .
O4 Ho1 N2 C30 -72.9(8) 2_666 .
O2 Ho1 N2 C30 -15.2(10) 2_666 .
O1 Ho1 N2 C30 -150.8(9) . .
O5 Ho1 N2 C30 156.3(8) . .
O8 Ho1 N2 C30 111.9(9) . .
O7 Ho1 N2 C30 69.4(9) . .
N1 Ho1 N2 C30 7.5(8) . .
O4 Ho1 N2 C30 -128.7(8) . .
O4 Ho1 O1 C1 22.4(10) 2_666 .
O2 Ho1 O1 C1 -35.3(11) 2_666 .
O5 Ho1 O1 C1 -107.8(10) . .
O8 Ho1 O1 C1 176.3(10) . .
O7 Ho1 O1 C1 -158.4(9) . .
N2 Ho1 O1 C1 106.6(10) . .
N1 Ho1 O1 C1 79.3(10) . .
O4 Ho1 O1 C1 -58.3(9) . .
O4 Ho1 O4 C9 -172.8(7) 2_666 .
O2 Ho1 O4 C9 106.2(6) 2_666 .
O1 Ho1 O4 C9 -92.6(6) . .
O5 Ho1 O4 C9 0.4(6) . .
O8 Ho1 O4 C9 -15.6(6) . .
O7 Ho1 O4 C9 45.4(6) . .
N2 Ho1 O4 C9 -115.6(6) . .
N1 Ho1 O4 C9 135.3(6) . .
O4 Ho1 O4 Ho1 0.0 2_666 2_666
O2 Ho1 O4 Ho1 -80.9(3) 2_666 2_666
O1 Ho1 O4 Ho1 80.2(3) . 2_666
O5 Ho1 O4 Ho1 173.2(4) . 2_666
O8 Ho1 O4 Ho1 157.3(2) . 2_666
O7 Ho1 O4 Ho1 -141.8(3) . 2_666
N2 Ho1 O4 Ho1 57.2(5) . 2_666
N1 Ho1 O4 Ho1 -51.9(5) . 2_666
O4 Ho1 O5 C9 7.6(8) 2_666 .
O2 Ho1 O5 C9 -62.5(7) 2_666 .
O1 Ho1 O5 C9 71.2(7) . .
O8 Ho1 O5 C9 166.0(7) . .
O7 Ho1 O5 C9 -138.5(7) . .
N2 Ho1 O5 C9 123.2(7) . .
N1 Ho1 O5 C9 -118.6(7) . .
O4 Ho1 O5 C9 -0.4(6) . .
O4 Ho1 O7 C17 146.0(6) 2_666 .
O2 Ho1 O7 C17 -171.9(7) 2_666 .
O1 Ho1 O7 C17 -32.9(8) . .
O5 Ho1 O7 C17 -83.6(6) . .
O8 Ho1 O7 C17 -0.9(6) . .
N2 Ho1 O7 C17 51.3(7) . .
N1 Ho1 O7 C17 107.3(7) . .
O4 Ho1 O7 C17 -116.2(6) . .
O4 Ho1 O8 C17 -135.1(7) 2_666 .
O2 Ho1 O8 C17 12.0(7) 2_666 .
O1 Ho1 O8 C17 161.5(6) . .
O5 Ho1 O8 C17 84.6(6) . .
O7 Ho1 O8 C17 0.9(6) . .
N2 Ho1 O8 C17 -125.2(7) . .
N1 Ho1 O8 C17 -64.6(7) . .
O4 Ho1 O8 C17 96.7(6) . .
Ho1 O1 C1 O2 24.5(16) . .
Ho1 O1 C1 C2 -152.6(7) . .
Ho1 O2 C1 O1 2.3(18) 2_666 .
Ho1 O2 C1 C2 179.5(7) 2_666 .
O1 C1 C2 C3 -34.6(15) . .
O2 C1 C2 C3 148.0(11) . .
O1 C1 C2 C7 146.0(10) . .
O2 C1 C2 C7 -31.4(13) . .
C7 C2 C3 C4 -4.9(16) . .
C1 C2 C3 C4 175.8(10) . .
C7 C2 C3 Br1 172.9(8) . .
C1 C2 C3 Br1 -6.4(16) . .
C2 C3 C4 C5 2.0(18) . .
Br1 C3 C4 C5 -175.9(10) . .
C3 C4 C5 C6 2.4(19) . .
C8 O3 C6 C7 -2.3(18) . .
C8 O3 C6 C5 177.0(11) . .
C4 C5 C6 C7 -3.7(18) . .
C4 C5 C6 O3 176.9(11) . .
O3 C6 C7 C2 -180.0(11) . .
C5 C6 C7 C2 0.8(17) . .
C3 C2 C7 C6 3.6(16) . .
C1 C2 C7 C6 -177.0(10) . .
Ho1 O5 C9 O4 0.8(12) . .
Ho1 O5 C9 C10 -177.5(7) . .
Ho1 O4 C9 O5 -135(4) 2_666 .
Ho1 O4 C9 O5 -0.6(9) . .
Ho1 O4 C9 C10 43(5) 2_666 .
Ho1 O4 C9 C10 177.6(9) . .
O5 C9 C10 C11 -103.1(13) . .
O4 C9 C10 C11 78.6(14) . .
O5 C9 C10 C15 76.2(14) . .
O4 C9 C10 C15 -102.1(13) . .
C15 C10 C11 C12 2.3(19) . .
C9 C10 C11 C12 -178.3(12) . .
C15 C10 C11 Br2 -177.7(9) . .
C9 C10 C11 Br2 1.7(15) . .
C10 C11 C12 C13 -2(2) . .
Br2 C11 C12 C13 177.9(10) . .
C11 C12 C13 C14 2(2) . .
C16 O6 C14 C13 -1(2) . .
C16 O6 C14 C15 178.8(13) . .
C12 C13 C14 O6 178.9(13) . .
C12 C13 C14 C15 -1(2) . .
C11 C10 C15 C14 -1.9(18) . .
C9 C10 C15 C14 178.7(11) . .
O6 C14 C15 C10 -178.7(11) . .
C13 C14 C15 C10 1(2) . .
Ho1 O8 C17 O7 -1.6(11) . .
Ho1 O8 C17 C18 176.7(9) . .
Ho1 O7 C17 O8 1.6(11) . .
Ho1 O7 C17 C18 -176.7(9) . .
O8 C17 C18 C19 32.1(16) . .
O7 C17 C18 C19 -149.5(11) . .
O8 C17 C18 C23 -148.5(12) . .
O7 C17 C18 C23 29.9(18) . .
C23 C18 C19 C20 0.0(19) . .
C17 C18 C19 C20 179.5(12) . .
C24 O9 C20 C19 -173.4(14) . .
C24 O9 C20 C21 7(2) . .
C18 C19 C20 O9 -178.6(12) . .
C18 C19 C20 C21 1(2) . .
O9 C20 C21 C22 179.5(14) . .
C19 C20 C21 C22 0(2) . .
C20 C21 C22 C23 -2(2) . .
C21 C22 C23 C18 3(2) . .
C21 C22 C23 Br3 176.8(11) . .
C19 C18 C23 C22 -2.3(19) . .
C17 C18 C23 C22 178.3(12) . .
C19 C18 C23 Br3 -175.5(9) . .
C17 C18 C23 Br3 5.2(17) . .
C29 N1 C25 C26 -4.8(19) . .
Ho1 N1 C25 C26 173.1(10) . .
N1 C25 C26 C27 2(2) . .
C25 C26 C27 C28 -1(2) . .
C26 C27 C28 C35 174.6(15) . .
C26 C27 C28 C29 2(2) . .
C25 N1 C29 C30 -175.9(11) . .
Ho1 N1 C29 C30 6.2(16) . .
C25 N1 C29 C28 5.8(19) . .
Ho1 N1 C29 C28 -172.1(9) . .
C27 C28 C29 N1 -4(2) . .
C35 C28 C29 N1 -177.7(13) . .
C27 C28 C29 C30 177.5(12) . .
C35 C28 C29 C30 3.9(19) . .
C34 N2 C30 C31 -1.4(18) . .
Ho1 N2 C30 C31 175.2(10) . .
C34 N2 C30 C29 175.6(11) . .
Ho1 N2 C30 C29 -7.8(14) . .
N1 C29 C30 N2 1.0(18) . .
C28 C29 C30 N2 179.3(11) . .
N1 C29 C30 C31 178.0(12) . .
C28 C29 C30 C31 -3.6(19) . .
N2 C30 C31 C32 3(2) . .
C29 C30 C31 C32 -173.9(13) . .
N2 C30 C31 C36 178.4(12) . .
C29 C30 C31 C36 2(2) . .
C36 C31 C32 C33 -178.1(14) . .
C30 C31 C32 C33 -3(2) . .
C31 C32 C33 C34 1(2) . .
C30 N2 C34 C33 -0.3(18) . .
Ho1 N2 C34 C33 -176.8(10) . .
C32 C33 C34 N2 0(2) . .
C27 C28 C35 C36 -175.0(15) . .
C29 C28 C35 C36 -2(2) . .
C28 C35 C36 C31 0(3) . .
C32 C31 C36 C35 175.4(16) . .
C30 C31 C36 C35 0(2) . .
